data_7109986
loop_
_publ_author_name
'Yi-Hua Zhang'
'Xia Li'
'Shuang Song'

_publ_section_title
;
 White light emission based on a single component Sm(III) framework and a
 two component Eu(III)-doped Gd(III) framework constructed from
 2,2'-diphenyl dicarboxylate and 1H-imidazo[4,5-f][1,10]-phenanthroline
;
_journal_name_full Chem.Commun.
_journal_page_first 10397
_journal_paper_doi 10.1039/c3cc46397d
_journal_volume 49
_journal_year 2013
_chemical_formula_sum 'C34 H22 Gd N4 O7'
_chemical_formula_weight 755.81
_chemical_name_systematic
; 
 ? 
;
_space_group_IT_number 15
_symmetry_cell_setting monoclinic
_symmetry_space_group_name_Hall '-C 2yc'
_symmetry_space_group_name_H-M 'C 1 2/c 1'
_atom_sites_solution_hydrogens geom
_atom_sites_solution_primary direct
_atom_sites_solution_secondary difmap
_audit_creation_method SHELXL-97
_cell_angle_alpha 90.00
_cell_angle_beta 97.889(6)
_cell_angle_gamma 90.00
_cell_formula_units_Z 8
_cell_length_a 24.833(6)
_cell_length_b 15.143(3)
_cell_length_c 15.160(3)
_cell_measurement_reflns_used 277
_cell_measurement_temperature 296(2)
_cell_measurement_theta_max 13.495
_cell_measurement_theta_min 3.308
_cell_volume 5647(2)
_computing_cell_refinement 'Bruker SAINT'
_computing_data_collection 'Bruker APEX2'
_computing_data_reduction 'Bruker SAINT'
_computing_molecular_graphics 'Bruker SHELXTL'
_computing_publication_material 'Bruker SHELXTL'
_computing_structure_refinement 'SHELXL-97 (Sheldrick, 2008)'
_computing_structure_solution 'SHELXS-97 (Sheldrick, 2008)'
_diffrn_ambient_temperature 296(2)
_diffrn_measured_fraction_theta_full 1.000
_diffrn_measured_fraction_theta_max 1.000
_diffrn_measurement_device_type 'Bruker APEX-II CCD'
_diffrn_measurement_method '\f and \w scans'
_diffrn_radiation_monochromator graphite
_diffrn_radiation_source 'fine-focus sealed tube'
_diffrn_radiation_type MoK\a
_diffrn_radiation_wavelength 0.71073
_diffrn_reflns_av_R_equivalents 0.1634
_diffrn_reflns_av_sigmaI/netI 0.2036
_diffrn_reflns_limit_h_max 27
_diffrn_reflns_limit_h_min -29
_diffrn_reflns_limit_k_max 17
_diffrn_reflns_limit_k_min -18
_diffrn_reflns_limit_l_max 16
_diffrn_reflns_limit_l_min -18
_diffrn_reflns_number 13689
_diffrn_reflns_theta_full 25.00
_diffrn_reflns_theta_max 25.00
_diffrn_reflns_theta_min 1.58
_exptl_absorpt_coefficient_mu 2.410
_exptl_absorpt_correction_T_max 0.7456
_exptl_absorpt_correction_T_min 0.6014
_exptl_absorpt_correction_type multi-scan
_exptl_absorpt_process_details SADABS
_exptl_crystal_colour yellow
_exptl_crystal_density_diffrn 1.778
_exptl_crystal_density_method 'not measured'
_exptl_crystal_description block
_exptl_crystal_F_000 2992
_exptl_crystal_size_max 0.20
_exptl_crystal_size_mid 0.10
_exptl_crystal_size_min 0.05
_refine_diff_density_max 1.388
_refine_diff_density_min -1.039
_refine_diff_density_rms 0.191
_refine_ls_extinction_method none
_refine_ls_goodness_of_fit_ref 0.943
_refine_ls_hydrogen_treatment mixed
_refine_ls_matrix_type full
_refine_ls_number_parameters 415
_refine_ls_number_reflns 4974
_refine_ls_number_restraints 0
_refine_ls_restrained_S_all 0.943
_refine_ls_R_factor_all 0.1569
_refine_ls_R_factor_gt 0.0678
_refine_ls_shift/su_max 0.002
_refine_ls_shift/su_mean 0.000
_refine_ls_structure_factor_coef Fsqd
_refine_ls_weighting_details 'calc w=1/[\s^2^(Fo^2^)+(0.0397P)^2^+2.6547P] where P=(Fo^2^+2Fc^2^)/3'
_refine_ls_weighting_scheme calc
_refine_ls_wR_factor_gt 0.1143
_refine_ls_wR_factor_ref 0.1512
_reflns_number_gt 2554
_reflns_number_total 4974
_reflns_threshold_expression >2sigma(I)
_cod_data_source_file c3cc46397d.txt
_cod_data_source_block 130519c_0m
_cod_original_sg_symbol_H-M C2/c
_cod_database_code 7109986

loop_
_symmetry_equiv_pos_as_xyz
'x, y, z'
'-x, y, -z+1/2'
'x+1/2, y+1/2, z'
'-x+1/2, y+1/2, -z+1/2'
'-x, -y, -z'
'x, -y, z-1/2'
'-x+1/2, -y+1/2, -z'
'x+1/2, -y+1/2, z-1/2'

loop_
_atom_site_label
_atom_site_type_symbol
_atom_site_fract_x
_atom_site_fract_y
_atom_site_fract_z
_atom_site_U_iso_or_equiv
_atom_site_adp_type
_atom_site_occupancy
_atom_site_symmetry_multiplicity
_atom_site_calc_flag
_atom_site_refinement_flags
Gd1 Gd 0.16237(2) 0.76765(3) 1.02296(3) 0.02684(13) Uani 1 1 d .
O1 O 0.2464(3) 0.6638(4) 0.9963(5) 0.038(2) Uani 1 1 d .
O2 O 0.1651(3) 0.6107(4) 0.9879(5) 0.043(2) Uani 1 1 d .
O3 O 0.2697(3) 0.7448(4) 0.8349(4) 0.0316(18) Uani 1 1 d .
O4 O 0.3149(3) 0.6212(4) 0.8631(4) 0.0328(19) Uani 1 1 d .
O5 O 0.1119(3) 0.7110(5) 1.1262(4) 0.047(2) Uani 1 1 d .
O6 O 0.0593(3) 0.8229(5) 1.1497(6) 0.061(3) Uani 1 1 d .
O1W O 0.1688(3) 0.7884(5) 0.8687(5) 0.048(2) Uani 1 1 d .
N1 N 0.0668(3) 0.7360(5) 0.9351(5) 0.029(2) Uani 1 1 d .
N2 N 0.1011(3) 0.9018(5) 0.9757(5) 0.028(2) Uani 1 1 d .
N3 N -0.1015(3) 0.8656(6) 0.7733(6) 0.046(3) Uani 1 1 d .
N4 N -0.0722(3) 1.0023(6) 0.8091(6) 0.040(3) Uani 1 1 d .
H4 H -0.0724 1.0590 0.8114 0.048 Uiso 1 1 calc R
C1 C 0.0510(5) 0.6529(7) 0.9170(7) 0.043(3) Uani 1 1 d .
H1A H 0.0741 0.6069 0.9381 0.052 Uiso 1 1 calc R
C2 C 0.0008(5) 0.6331(7) 0.8673(7) 0.040(3) Uani 1 1 d .
H2A H -0.0096 0.5747 0.8562 0.048 Uiso 1 1 calc R
C3 C -0.0324(4) 0.6998(7) 0.8355(6) 0.036(3) Uani 1 1 d .
H3A H -0.0656 0.6866 0.8016 0.043 Uiso 1 1 calc R
C4 C -0.0184(4) 0.7886(6) 0.8523(6) 0.034(3) Uani 1 1 d .
C5 C -0.0503(4) 0.8625(7) 0.8230(6) 0.033(3) Uani 1 1 d .
C6 C -0.1117(5) 0.9502(8) 0.7703(7) 0.052(4) Uani 1 1 d .
H6A H -0.1446 0.9728 0.7427 0.062 Uiso 1 1 calc R
C7 C -0.0312(4) 0.9471(7) 0.8446(7) 0.030(3) Uani 1 1 d .
C8 C 0.0202(4) 0.9645(6) 0.8965(7) 0.032(3) Uani 1 1 d .
C9 C 0.0399(4) 1.0492(7) 0.9166(7) 0.037(3) Uani 1 1 d .
H9A H 0.0193 1.0984 0.8967 0.044 Uiso 1 1 calc R
C10 C 0.0896(4) 1.0589(7) 0.9656(7) 0.040(3) Uani 1 1 d .
H10A H 0.1039 1.1147 0.9793 0.049 Uiso 1 1 calc R
C11 C 0.1184(4) 0.9840(7) 0.9947(6) 0.032(3) Uani 1 1 d .
H11A H 0.1520 0.9912 1.0296 0.039 Uiso 1 1 calc R
C12 C 0.0523(4) 0.8929(7) 0.9230(6) 0.027(3) Uani 1 1 d .
C13 C 0.0342(4) 0.8024(7) 0.9046(6) 0.030(3) Uani 1 1 d .
C14 C 0.2152(5) 0.5998(6) 0.9842(7) 0.032(3) Uani 1 1 d .
C15 C 0.2362(4) 0.5107(6) 0.9643(7) 0.023(3) Uani 1 1 d .
C16 C 0.2564(4) 0.4609(6) 1.0379(7) 0.028(3) Uani 1 1 d .
H16A H 0.2562 0.4841 1.0946 0.034 Uiso 1 1 calc R
C17 C 0.2772(4) 0.3763(7) 1.0283(7) 0.041(3) Uani 1 1 d .
H17A H 0.2893 0.3422 1.0781 0.050 Uiso 1 1 calc R
C18 C 0.2796(4) 0.3444(6) 0.9446(7) 0.037(3) Uani 1 1 d .
H18A H 0.2946 0.2890 0.9377 0.045 Uiso 1 1 calc R
C19 C 0.2601(4) 0.3932(6) 0.8703(8) 0.038(3) Uani 1 1 d .
H19A H 0.2621 0.3704 0.8139 0.046 Uiso 1 1 calc R
C20 C 0.2373(4) 0.4763(6) 0.8786(6) 0.024(3) Uani 1 1 d .
C21 C 0.2134(4) 0.5275(6) 0.7979(6) 0.027(3) Uani 1 1 d .
C22 C 0.1736(5) 0.4845(7) 0.7394(8) 0.045(3) Uani 1 1 d .
H22A H 0.1651 0.4259 0.7495 0.054 Uiso 1 1 calc R
C23 C 0.1473(4) 0.5281(7) 0.6678(7) 0.042(3) Uani 1 1 d .
H23A H 0.1208 0.4978 0.6302 0.050 Uiso 1 1 calc R
C24 C 0.1576(5) 0.6141(7) 0.6480(7) 0.046(3) Uani 1 1 d .
H24A H 0.1384 0.6423 0.5990 0.055 Uiso 1 1 calc R
C25 C 0.1984(5) 0.6577(7) 0.7048(7) 0.040(3) Uani 1 1 d .
H25A H 0.2058 0.7168 0.6948 0.048 Uiso 1 1 calc R
C26 C 0.2272(4) 0.6143(6) 0.7742(6) 0.024(3) Uani 1 1 d .
C27 C 0.2739(4) 0.6619(7) 0.8281(6) 0.032(3) Uani 1 1 d .
C28 C 0.0828(4) 0.7541(7) 1.1719(7) 0.036(3) Uani 1 1 d .
C29 C 0.0742(4) 0.7127(6) 1.2609(6) 0.023(3) Uani 1 1 d .
C30 C 0.0257(3) 0.6841(6) 1.2821(6) 0.025(3) Uani 1 1 d .
C31 C 0.0238(5) 0.6470(8) 1.3680(7) 0.050(4) Uani 1 1 d .
H31A H -0.0089 0.6257 1.3830 0.060 Uiso 1 1 calc R
C32 C 0.0700(5) 0.6425(9) 1.4284(7) 0.067(4) Uani 1 1 d .
H32A H 0.0683 0.6185 1.4844 0.080 Uiso 1 1 calc R
C33 C 0.1190(5) 0.6731(8) 1.4074(7) 0.054(4) Uani 1 1 d .
H33A H 0.1501 0.6710 1.4493 0.065 Uiso 1 1 calc R
C34 C 0.1213(4) 0.7069(7) 1.3239(6) 0.036(3) Uani 1 1 d .
H34A H 0.1544 0.7261 1.3087 0.044 Uiso 1 1 calc R
H1WA H 0.1521 0.8064 0.8343 0.044 Uiso 1 1 d R
H1WB H 0.1995 0.7828 0.8497 0.044 Uiso 1 1 d R

loop_
_atom_site_aniso_label
_atom_site_aniso_U_11
_atom_site_aniso_U_22
_atom_site_aniso_U_33
_atom_site_aniso_U_23
_atom_site_aniso_U_13
_atom_site_aniso_U_12
Gd1 0.0277(3) 0.0263(2) 0.0262(3) 0.0013(3) 0.00233(19) 0.0002(3)
O1 0.050(4) 0.026(5) 0.043(4) -0.018(3) 0.021(4) -0.015(3)
O2 0.050(5) 0.033(4) 0.047(5) -0.006(4) 0.014(4) 0.005(4)
O3 0.037(4) 0.023(4) 0.034(4) 0.007(3) 0.003(3) -0.004(3)
O4 0.034(4) 0.031(4) 0.032(4) 0.002(3) 0.001(3) -0.001(3)
O5 0.037(4) 0.071(6) 0.035(4) -0.002(4) 0.014(4) -0.001(4)
O6 0.060(6) 0.043(5) 0.075(6) 0.021(5) -0.008(5) 0.005(4)
O1W 0.028(4) 0.076(6) 0.044(4) 0.020(4) 0.011(3) 0.017(4)
N1 0.022(4) 0.028(4) 0.037(5) 0.005(4) 0.002(4) -0.006(4)
N2 0.029(5) 0.028(5) 0.030(5) -0.001(4) 0.010(4) -0.008(4)
N3 0.021(5) 0.060(6) 0.055(7) -0.009(5) -0.003(5) 0.007(5)
N4 0.030(5) 0.047(5) 0.040(6) 0.007(5) -0.001(4) 0.020(5)
C1 0.040(8) 0.029(7) 0.057(8) -0.009(6) -0.004(6) -0.008(6)
C2 0.043(7) 0.048(7) 0.028(7) -0.003(6) -0.002(6) -0.009(6)
C3 0.037(7) 0.046(7) 0.024(6) -0.008(5) -0.001(5) -0.010(6)
C4 0.039(6) 0.041(7) 0.025(6) -0.009(5) 0.012(5) -0.003(5)
C5 0.019(6) 0.061(7) 0.021(6) -0.013(5) 0.007(5) -0.003(6)
C6 0.028(7) 0.081(9) 0.045(8) -0.015(7) -0.001(6) -0.002(7)
C7 0.018(6) 0.042(6) 0.033(6) -0.020(5) 0.008(5) -0.003(5)
C8 0.029(6) 0.040(6) 0.028(6) -0.011(5) 0.007(5) 0.006(5)
C9 0.046(7) 0.033(6) 0.029(6) 0.003(5) -0.001(5) 0.017(6)
C10 0.040(7) 0.030(6) 0.048(7) 0.006(6) -0.007(6) 0.003(6)
C11 0.019(6) 0.049(7) 0.027(6) 0.003(5) -0.005(5) -0.007(5)
C12 0.017(6) 0.043(7) 0.019(6) 0.004(5) -0.002(5) 0.004(5)
C13 0.029(6) 0.040(6) 0.020(6) 0.005(5) 0.001(5) -0.007(5)
C14 0.047(7) 0.028(6) 0.025(6) 0.001(5) 0.015(5) 0.000(6)
C15 0.023(6) 0.007(5) 0.040(6) -0.002(5) 0.003(5) -0.003(4)
C16 0.031(6) 0.029(6) 0.022(6) 0.000(5) -0.002(5) -0.002(5)
C17 0.040(7) 0.049(7) 0.038(7) 0.009(6) 0.015(6) 0.013(6)
C18 0.053(8) 0.025(6) 0.034(7) 0.006(5) 0.005(6) 0.008(5)
C19 0.034(7) 0.033(6) 0.049(7) -0.015(6) 0.011(6) 0.006(5)
C20 0.019(5) 0.027(6) 0.029(6) 0.005(5) 0.010(5) -0.011(5)
C21 0.030(6) 0.031(6) 0.022(6) -0.005(5) 0.006(5) 0.002(5)
C22 0.047(8) 0.027(6) 0.057(8) 0.005(6) -0.006(6) 0.001(6)
C23 0.030(7) 0.058(8) 0.034(7) -0.019(6) -0.008(5) -0.004(6)
C24 0.047(8) 0.054(8) 0.035(7) -0.011(6) -0.003(6) 0.012(6)
C25 0.042(7) 0.039(7) 0.037(7) 0.015(6) 0.002(6) 0.016(6)
C26 0.014(5) 0.030(6) 0.027(6) 0.006(5) 0.003(4) 0.003(5)
C27 0.034(7) 0.046(7) 0.017(6) 0.002(5) 0.010(5) 0.013(5)
C28 0.027(6) 0.040(8) 0.040(6) -0.003(6) 0.002(5) -0.018(5)
C29 0.029(5) 0.025(6) 0.017(5) 0.004(4) 0.010(4) 0.016(4)
C30 0.009(5) 0.032(6) 0.034(6) 0.001(5) 0.002(4) 0.002(4)
C31 0.041(8) 0.090(9) 0.016(6) 0.015(6) -0.001(6) 0.014(7)
C32 0.066(10) 0.120(11) 0.017(6) 0.029(7) 0.011(6) 0.002(8)
C33 0.038(7) 0.106(10) 0.018(6) -0.003(7) 0.002(5) -0.007(7)
C34 0.023(6) 0.056(8) 0.030(6) 0.007(6) 0.003(5) 0.000(5)

loop_
_atom_type_symbol
_atom_type_description
_atom_type_scat_dispersion_real
_atom_type_scat_dispersion_imag
_atom_type_scat_source
C C 0.0033 0.0016 'International Tables Vol C Tables 4.2.6.8 and 6.1.1.4'
H H 0.0000 0.0000 'International Tables Vol C Tables 4.2.6.8 and 6.1.1.4'
N N 0.0061 0.0033 'International Tables Vol C Tables 4.2.6.8 and 6.1.1.4'
O O 0.0106 0.0060 'International Tables Vol C Tables 4.2.6.8 and 6.1.1.4'
Gd Gd -0.1653 3.9035 'International Tables Vol C Tables 4.2.6.8 and 6.1.1.4'

loop_
_geom_angle_atom_site_label_1
_geom_angle_atom_site_label_2
_geom_angle_atom_site_label_3
_geom_angle
_geom_angle_site_symmetry_1
_geom_angle_site_symmetry_3
O5 Gd1 O1W 146.2(2) . .
O5 Gd1 O4 82.5(2) . 7_567
O1W Gd1 O4 124.6(2) . 7_567
O5 Gd1 O2 79.6(2) . .
O1W Gd1 O2 84.7(2) . .
O4 Gd1 O2 145.3(2) 7_567 .
O5 Gd1 O3 75.9(2) . 7_567
O1W Gd1 O3 135.3(2) . 7_567
O4 Gd1 O3 52.2(2) 7_567 7_567
O2 Gd1 O3 94.4(2) . 7_567
O5 Gd1 O1 143.8(2) . 7_567
O1W Gd1 O1 69.8(2) . 7_567
O4 Gd1 O1 71.0(2) 7_567 7_567
O2 Gd1 O1 108.7(2) . 7_567
O3 Gd1 O1 68.4(2) 7_567 7_567
O5 Gd1 N2 97.3(2) . .
O1W Gd1 N2 75.0(2) . .
O4 Gd1 N2 73.9(2) 7_567 .
O2 Gd1 N2 137.7(2) . .
O3 Gd1 N2 126.0(2) 7_567 .
O1 Gd1 N2 98.5(2) 7_567 .
O5 Gd1 N1 74.7(2) . .
O1W Gd1 N1 72.6(2) . .
O4 Gd1 N1 126.9(2) 7_567 .
O2 Gd1 N1 76.1(2) . .
O3 Gd1 N1 150.3(2) 7_567 .
O1 Gd1 N1 141.3(2) 7_567 .
N2 Gd1 N1 62.7(2) . .
O5 Gd1 O1 113.0(2) . .
O1W Gd1 O1 76.8(2) . .
O4 Gd1 O1 113.8(2) 7_567 .
O2 Gd1 O1 49.6(2) . .
O3 Gd1 O1 69.3(2) 7_567 .
O1 Gd1 O1 60.0(2) 7_567 .
N2 Gd1 O1 149.3(2) . .
N1 Gd1 O1 119.2(2) . .
O5 Gd1 C27 83.9(3) . 7_567
O1W Gd1 C27 129.6(3) . 7_567
O4 Gd1 C27 26.5(2) 7_567 7_567
O2 Gd1 C27 121.4(3) . 7_567
O3 Gd1 C27 27.0(2) 7_567 7_567
O1 Gd1 C27 61.4(3) 7_567 7_567
N2 Gd1 C27 99.9(3) . 7_567
N1 Gd1 C27 149.6(3) . 7_567
O1 Gd1 C27 88.8(3) . 7_567
O5 Gd1 C14 96.5(3) . .
O1W Gd1 C14 80.1(3) . .
O4 Gd1 C14 132.2(3) 7_567 .
O2 Gd1 C14 24.8(3) . .
O3 Gd1 C14 81.0(2) 7_567 .
O1 Gd1 C14 84.3(3) 7_567 .
N2 Gd1 C14 152.0(3) . .
N1 Gd1 C14 98.0(3) . .
O1 Gd1 C14 24.7(2) . .
C27 Gd1 C14 105.8(3) 7_567 .
C14 O1 Gd1 148.3(7) . 7_567
C14 O1 Gd1 89.9(6) . .
Gd1 O1 Gd1 120.0(2) 7_567 .
C14 O2 Gd1 101.1(6) . .
C27 O3 Gd1 86.7(6) . 7_567
C27 O4 Gd1 93.3(6) . 7_567
C28 O5 Gd1 126.3(7) . .
Gd1 O1W H1WA 133.9 . .
Gd1 O1W H1WB 120.0 . .
H1WA O1W H1WB 104.9 . .
C1 N1 C13 119.5(8) . .
C1 N1 Gd1 120.0(7) . .
C13 N1 Gd1 120.4(6) . .
C11 N2 C12 116.9(8) . .
C11 N2 Gd1 120.9(6) . .
C12 N2 Gd1 121.9(6) . .
C6 N3 C5 102.1(9) . .
C6 N4 C7 106.0(9) . .
C6 N4 H4 127.0 . .
C7 N4 H4 127.0 . .
N1 C1 C2 121.8(10) . .
N1 C1 H1A 119.1 . .
C2 C1 H1A 119.1 . .
C3 C2 C1 119.2(10) . .
C3 C2 H2A 120.4 . .
C1 C2 H2A 120.4 . .
C2 C3 C4 121.8(10) . .
C2 C3 H3A 119.1 . .
C4 C3 H3A 119.1 . .
C3 C4 C13 114.9(9) . .
C3 C4 C5 126.1(10) . .
C13 C4 C5 119.0(9) . .
C7 C5 N3 110.8(9) . .
C7 C5 C4 119.9(9) . .
N3 C5 C4 129.3(10) . .
N3 C6 N4 116.1(11) . .
N3 C6 H6A 122.0 . .
N4 C6 H6A 122.0 . .
C5 C7 N4 105.0(9) . .
C5 C7 C8 123.4(10) . .
N4 C7 C8 131.6(9) . .
C9 C8 C12 119.5(10) . .
C9 C8 C7 123.3(9) . .
C12 C8 C7 117.0(9) . .
C10 C9 C8 118.9(10) . .
C10 C9 H9A 120.5 . .
C8 C9 H9A 120.5 . .
C9 C10 C11 118.6(10) . .
C9 C10 H10A 120.7 . .
C11 C10 H10A 120.7 . .
N2 C11 C10 124.0(9) . .
N2 C11 H11A 118.0 . .
C10 C11 H11A 118.0 . .
N2 C12 C8 121.8(9) . .
N2 C12 C13 115.5(9) . .
C8 C12 C13 122.4(9) . .
N1 C13 C4 122.7(9) . .
N1 C13 C12 119.1(9) . .
C4 C13 C12 118.2(9) . .
O2 C14 O1 119.4(9) . .
O2 C14 C15 119.9(9) . .
O1 C14 C15 120.6(10) . .
O2 C14 Gd1 54.1(5) . .
O1 C14 Gd1 65.4(5) . .
C15 C14 Gd1 174.0(7) . .
C16 C15 C20 119.5(8) . .
C16 C15 C14 115.4(9) . .
C20 C15 C14 125.1(9) . .
C17 C16 C15 121.0(9) . .
C17 C16 H16A 119.5 . .
C15 C16 H16A 119.5 . .
C18 C17 C16 119.0(10) . .
C18 C17 H17A 120.5 . .
C16 C17 H17A 120.5 . .
C17 C18 C19 120.9(10) . .
C17 C18 H18A 119.5 . .
C19 C18 H18A 119.5 . .
C18 C19 C20 120.8(10) . .
C18 C19 H19A 119.6 . .
C20 C19 H19A 119.6 . .
C15 C20 C19 118.6(9) . .
C15 C20 C21 120.4(8) . .
C19 C20 C21 120.9(9) . .
C22 C21 C26 116.6(9) . .
C22 C21 C20 116.3(8) . .
C26 C21 C20 127.1(9) . .
C23 C22 C21 120.2(10) . .
C23 C22 H22A 119.9 . .
C21 C22 H22A 119.9 . .
C22 C23 C24 123.5(10) . .
C22 C23 H23A 118.3 . .
C24 C23 H23A 118.3 . .
C25 C24 C23 117.2(10) . .
C25 C24 H24A 121.4 . .
C23 C24 H24A 121.4 . .
C24 C25 C26 120.4(10) . .
C24 C25 H25A 119.8 . .
C26 C25 H25A 119.8 . .
C25 C26 C21 121.7(9) . .
C25 C26 C27 118.2(9) . .
C21 C26 C27 120.1(9) . .
O4 C27 O3 122.0(10) . .
O4 C27 C26 121.2(9) . .
O3 C27 C26 116.8(9) . .
O4 C27 Gd1 60.3(5) . 7_567
O3 C27 Gd1 66.3(5) . 7_567
C26 C27 Gd1 158.7(7) . 7_567
O6 C28 O5 125.7(10) . .
O6 C28 C29 118.3(9) . .
O5 C28 C29 115.9(9) . .
C34 C29 C30 120.0(8) . .
C34 C29 C28 114.8(8) . .
C30 C29 C28 125.1(8) . .
C31 C30 C29 118.9(9) . .
C31 C30 C30 117.5(10) . 2_557
C29 C30 C30 123.5(10) . 2_557
C30 C31 C32 120.0(11) . .
C30 C31 H31A 120.0 . .
C32 C31 H31A 120.0 . .
C31 C32 C33 121.0(11) . .
C31 C32 H32A 119.5 . .
C33 C32 H32A 119.5 . .
C34 C33 C32 119.1(11) . .
C34 C33 H33A 120.5 . .
C32 C33 H33A 120.5 . .
C33 C34 C29 120.9(10) . .
C33 C34 H34A 119.6 . .
C29 C34 H34A 119.6 . .

loop_
_geom_bond_atom_site_label_1
_geom_bond_atom_site_label_2
_geom_bond_distance
_geom_bond_site_symmetry_2
Gd1 O5 2.301(7) .
Gd1 O1W 2.386(7) .
Gd1 O4 2.423(6) 7_567
Gd1 O2 2.439(6) .
Gd1 O3 2.555(6) 7_567
Gd1 O1 2.545(7) 7_567
Gd1 N2 2.580(8) .
Gd1 N1 2.602(7) .
Gd1 O1 2.688(7) .
Gd1 C27 2.785(10) 7_567
Gd1 C14 2.956(10) .
O1 C14 1.237(11) .
O1 Gd1 2.545(7) 7_567
O2 C14 1.265(12) .
O3 C27 1.265(11) .
O3 Gd1 2.555(6) 7_567
O4 C27 1.243(11) .
O4 Gd1 2.423(6) 7_567
O5 C28 1.252(12) .
O6 C28 1.219(12) .
O1W H1WA 0.6772 .
O1W H1WB 0.8559 .
N1 C1 1.335(12) .
N1 C13 1.333(12) .
N2 C11 1.336(11) .
N2 C12 1.364(12) .
N3 C6 1.306(14) .
N3 C5 1.387(12) .
N4 C6 1.330(13) .
N4 C7 1.370(12) .
N4 H4 0.8600 .
C1 C2 1.399(14) .
C1 H1A 0.9300 .
C2 C3 1.351(14) .
C2 H2A 0.9300 .
C3 C4 1.403(13) .
C3 H3A 0.9300 .
C4 C13 1.447(14) .
C4 C5 1.408(14) .
C5 C7 1.389(13) .
C6 H6A 0.9300 .
C7 C8 1.429(13) .
C8 C9 1.392(13) .
C8 C12 1.372(13) .
C9 C10 1.360(14) .
C9 H9A 0.9300 .
C10 C11 1.380(13) .
C10 H10A 0.9300 .
C11 H11A 0.9300 .
C12 C13 1.457(13) .
C14 C15 1.492(13) .
C15 C16 1.382(12) .
C15 C20 1.405(13) .
C16 C17 1.397(13) .
C16 H16A 0.9300 .
C17 C18 1.366(14) .
C17 H17A 0.9300 .
C18 C19 1.379(14) .
C18 H18A 0.9300 .
C19 C20 1.392(12) .
C19 H19A 0.9300 .
C20 C21 1.501(13) .
C21 C22 1.394(14) .
C21 C26 1.416(12) .
C22 C23 1.359(14) .
C22 H22A 0.9300 .
C23 C24 1.369(14) .
C23 H23A 0.9300 .
C24 C25 1.401(15) .
C24 H24A 0.9300 .
C25 C26 1.359(13) .
C25 H25A 0.9300 .
C26 C27 1.508(13) .
C27 Gd1 2.785(10) 7_567
C28 C29 1.529(13) .
C29 C34 1.407(13) .
C29 C30 1.358(12) .
C30 C31 1.426(13) .
C30 C30 1.494(18) 2_557
C31 C32 1.368(16) .
C31 H31A 0.9300 .
C32 C33 1.380(16) .
C32 H32A 0.9300 .
C33 C34 1.374(14) .
C33 H33A 0.9300 .
C34 H34A 0.9300 .

loop_
_geom_torsion_atom_site_label_1
_geom_torsion_atom_site_label_2
_geom_torsion_atom_site_label_3
_geom_torsion_atom_site_label_4
_geom_torsion
_geom_torsion_site_symmetry_1
_geom_torsion_site_symmetry_4
O5 Gd1 O1 C14 51.1(6) . .
O1W Gd1 O1 C14 -94.8(6) . .
O4 Gd1 O1 C14 143.0(6) 7_567 .
O2 Gd1 O1 C14 -0.6(6) . .
O3 Gd1 O1 C14 114.9(6) 7_567 .
O1 Gd1 O1 C14 -168.8(8) 7_567 .
N2 Gd1 O1 C14 -118.5(6) . .
N1 Gd1 O1 C14 -33.6(6) . .
C27 Gd1 O1 C14 134.0(6) 7_567 .
O5 Gd1 O1 Gd1 -140.1(3) . 7_567
O1W Gd1 O1 Gd1 74.0(3) . 7_567
O4 Gd1 O1 Gd1 -48.2(4) 7_567 7_567
O2 Gd1 O1 Gd1 168.2(5) . 7_567
O3 Gd1 O1 Gd1 -76.3(3) 7_567 7_567
O1 Gd1 O1 Gd1 0.0 7_567 7_567
N2 Gd1 O1 Gd1 50.3(6) . 7_567
N1 Gd1 O1 Gd1 135.2(3) . 7_567
C27 Gd1 O1 Gd1 -57.2(3) 7_567 7_567
C14 Gd1 O1 Gd1 168.8(8) . 7_567
O5 Gd1 O2 C14 -132.2(6) . .
O1W Gd1 O2 C14 77.8(6) . .
O4 Gd1 O2 C14 -72.1(7) 7_567 .
O3 Gd1 O2 C14 -57.4(6) 7_567 .
O1 Gd1 O2 C14 11.3(6) 7_567 .
N2 Gd1 O2 C14 138.4(6) . .
N1 Gd1 O2 C14 151.2(6) . .
O1 Gd1 O2 C14 0.6(6) . .
C27 Gd1 O2 C14 -56.0(7) 7_567 .
O1W Gd1 O5 C28 -103.3(9) . .
O4 Gd1 O5 C28 43.1(8) 7_567 .
O2 Gd1 O5 C28 -166.8(8) . .
O3 Gd1 O5 C28 95.9(8) 7_567 .
O1 Gd1 O5 C28 85.7(9) 7_567 .
N2 Gd1 O5 C28 -29.5(8) . .
N1 Gd1 O5 C28 -88.5(8) . .
O1 Gd1 O5 C28 155.8(8) . .
C27 Gd1 O5 C28 69.7(8) 7_567 .
C14 Gd1 O5 C28 175.0(8) . .
O5 Gd1 N1 C1 -72.4(8) . .
O1W Gd1 N1 C1 99.0(8) . .
O4 Gd1 N1 C1 -140.5(7) 7_567 .
O2 Gd1 N1 C1 10.3(7) . .
O3 Gd1 N1 C1 -63.8(9) 7_567 .
O1 Gd1 N1 C1 113.0(8) 7_567 .
N2 Gd1 N1 C1 -179.3(8) . .
O1 Gd1 N1 C1 35.7(8) . .
C27 Gd1 N1 C1 -119.3(8) 7_567 .
C14 Gd1 N1 C1 22.1(8) . .
O5 Gd1 N1 C13 110.3(7) . .
O1W Gd1 N1 C13 -78.3(7) . .
O4 Gd1 N1 C13 42.3(8) 7_567 .
O2 Gd1 N1 C13 -166.9(7) . .
O3 Gd1 N1 C13 119.0(7) 7_567 .
O1 Gd1 N1 C13 -64.3(8) 7_567 .
N2 Gd1 N1 C13 3.5(6) . .
O1 Gd1 N1 C13 -141.6(7) . .
C27 Gd1 N1 C13 63.5(9) 7_567 .
C14 Gd1 N1 C13 -155.1(7) . .
O5 Gd1 N2 C11 112.5(7) . .
O1W Gd1 N2 C11 -101.1(7) . .
O4 Gd1 N2 C11 32.5(7) 7_567 .
O2 Gd1 N2 C11 -165.0(6) . .
O3 Gd1 N2 C11 34.6(8) 7_567 .
O1 Gd1 N2 C11 -34.8(7) 7_567 .
N1 Gd1 N2 C11 -178.9(8) . .
O1 Gd1 N2 C11 -77.1(8) . .
C27 Gd1 N2 C11 27.5(7) 7_567 .
C14 Gd1 N2 C11 -128.7(8) . .
O5 Gd1 N2 C12 -74.3(7) . .
O1W Gd1 N2 C12 72.2(7) . .
O4 Gd1 N2 C12 -154.2(7) 7_567 .
O2 Gd1 N2 C12 8.2(9) . .
O3 Gd1 N2 C12 -152.1(6) 7_567 .
O1 Gd1 N2 C12 138.5(7) 7_567 .
N1 Gd1 N2 C12 -5.7(7) . .
O1 Gd1 N2 C12 96.1(8) . .
C27 Gd1 N2 C12 -159.3(7) 7_567 .
C14 Gd1 N2 C12 44.6(10) . .
C13 N1 C1 C2 -0.4(15) . .
Gd1 N1 C1 C2 -177.7(8) . .
N1 C1 C2 C3 0.9(17) . .
C1 C2 C3 C4 -1.1(16) . .
C2 C3 C4 C13 0.8(15) . .
C2 C3 C4 C5 -179.4(10) . .
C6 N3 C5 C7 -2.3(12) . .
C6 N3 C5 C4 176.9(10) . .
C3 C4 C5 C7 180.0(10) . .
C13 C4 C5 C7 -0.2(14) . .
C3 C4 C5 N3 0.8(17) . .
C13 C4 C5 N3 -179.3(10) . .
C5 N3 C6 N4 2.5(13) . .
C7 N4 C6 N3 -1.8(13) . .
N3 C5 C7 N4 1.3(11) . .
C4 C5 C7 N4 -178.0(9) . .
N3 C5 C7 C8 179.2(9) . .
C4 C5 C7 C8 -0.2(15) . .
C6 N4 C7 C5 0.2(11) . .
C6 N4 C7 C8 -177.4(11) . .
C5 C7 C8 C9 178.5(10) . .
N4 C7 C8 C9 -4.3(18) . .
C5 C7 C8 C12 2.1(15) . .
N4 C7 C8 C12 179.3(10) . .
C12 C8 C9 C10 -2.9(15) . .
C7 C8 C9 C10 -179.3(10) . .
C8 C9 C10 C11 -0.8(16) . .
C12 N2 C11 C10 1.2(15) . .
Gd1 N2 C11 C10 174.8(8) . .
C9 C10 C11 N2 1.7(17) . .
C11 N2 C12 C8 -5.2(14) . .
Gd1 N2 C12 C8 -178.7(7) . .
C11 N2 C12 C13 -179.2(8) . .
Gd1 N2 C12 C13 7.3(11) . .
C9 C8 C12 N2 6.1(15) . .
C7 C8 C12 N2 -177.3(9) . .
C9 C8 C12 C13 179.7(9) . .
C7 C8 C12 C13 -3.7(15) . .
C1 N1 C13 C4 0.1(14) . .
Gd1 N1 C13 C4 177.4(7) . .
C1 N1 C13 C12 -178.6(9) . .
Gd1 N1 C13 C12 -1.4(12) . .
C3 C4 C13 N1 -0.2(14) . .
C5 C4 C13 N1 179.9(9) . .
C3 C4 C13 C12 178.5(9) . .
C5 C4 C13 C12 -1.4(14) . .
N2 C12 C13 N1 -3.8(13) . .
C8 C12 C13 N1 -177.8(9) . .
N2 C12 C13 C4 177.4(9) . .
C8 C12 C13 C4 3.5(14) . .
Gd1 O2 C14 O1 -1.1(10) . .
Gd1 O2 C14 C15 179.7(8) . .
Gd1 O1 C14 O2 -160.4(8) 7_567 .
Gd1 O1 C14 O2 1.0(9) . .
Gd1 O1 C14 C15 18.8(19) 7_567 .
Gd1 O1 C14 C15 -179.8(8) . .
Gd1 O1 C14 Gd1 -161.4(13) 7_567 .
O5 Gd1 C14 O2 47.2(6) . .
O1W Gd1 C14 O2 -98.9(6) . .
O4 Gd1 C14 O2 132.9(6) 7_567 .
O3 Gd1 C14 O2 121.8(6) 7_567 .
O1 Gd1 C14 O2 -169.2(6) 7_567 .
N2 Gd1 C14 O2 -71.8(8) . .
N1 Gd1 C14 O2 -28.2(6) . .
O1 Gd1 C14 O2 -179.0(10) . .
C27 Gd1 C14 O2 132.6(6) 7_567 .
O5 Gd1 C14 O1 -133.8(6) . .
O1W Gd1 C14 O1 80.1(6) . .
O4 Gd1 C14 O1 -48.1(7) 7_567 .
O2 Gd1 C14 O1 179.0(10) . .
O3 Gd1 C14 O1 -59.2(6) 7_567 .
O1 Gd1 C14 O1 9.7(7) 7_567 .
N2 Gd1 C14 O1 107.1(7) . .
N1 Gd1 C14 O1 150.8(6) . .
C27 Gd1 C14 O1 -48.4(6) 7_567 .
O5 Gd1 C14 C15 45(7) . .
O1W Gd1 C14 C15 -102(7) . .
O4 Gd1 C14 C15 130(7) 7_567 .
O2 Gd1 C14 C15 -3(6) . .
O3 Gd1 C14 C15 119(7) 7_567 .
O1 Gd1 C14 C15 -172(7) 7_567 .
N2 Gd1 C14 C15 -75(7) . .
N1 Gd1 C14 C15 -31(7) . .
O1 Gd1 C14 C15 178(100) . .
C27 Gd1 C14 C15 130(7) 7_567 .
O2 C14 C15 C16 -95.3(11) . .
O1 C14 C15 C16 85.5(12) . .
Gd1 C14 C15 C16 -93(7) . .
O2 C14 C15 C20 85.6(12) . .
O1 C14 C15 C20 -93.6(13) . .
Gd1 C14 C15 C20 88(7) . .
C20 C15 C16 C17 -0.9(14) . .
C14 C15 C16 C17 179.9(9) . .
C15 C16 C17 C18 2.9(15) . .
C16 C17 C18 C19 -2.3(16) . .
C17 C18 C19 C20 -0.1(16) . .
C16 C15 C20 C19 -1.5(13) . .
C14 C15 C20 C19 177.5(9) . .
C16 C15 C20 C21 177.3(8) . .
C14 C15 C20 C21 -3.7(14) . .
C18 C19 C20 C15 2.1(14) . .
C18 C19 C20 C21 -176.7(9) . .
C15 C20 C21 C22 -124.3(10) . .
C19 C20 C21 C22 54.5(13) . .
C15 C20 C21 C26 56.4(14) . .
C19 C20 C21 C26 -124.8(11) . .
C26 C21 C22 C23 -5.0(15) . .
C20 C21 C22 C23 175.7(10) . .
C21 C22 C23 C24 0.4(18) . .
C22 C23 C24 C25 1.2(17) . .
C23 C24 C25 C26 2.2(16) . .
C24 C25 C26 C21 -7.1(16) . .
C24 C25 C26 C27 174.5(10) . .
C22 C21 C26 C25 8.3(15) . .
C20 C21 C26 C25 -172.4(10) . .
C22 C21 C26 C27 -173.3(9) . .
C20 C21 C26 C27 6.0(15) . .
Gd1 O4 C27 O3 25.7(10) 7_567 .
Gd1 O4 C27 C26 -155.3(8) 7_567 .
Gd1 O3 C27 O4 -24.2(9) 7_567 .
Gd1 O3 C27 C26 156.6(8) 7_567 .
C25 C26 C27 O4 -147.7(10) . .
C21 C26 C27 O4 33.8(14) . .
C25 C26 C27 O3 31.4(13) . .
C21 C26 C27 O3 -147.1(9) . .
C25 C26 C27 Gd1 124.7(18) . 7_567
C21 C26 C27 Gd1 -54(2) . 7_567
Gd1 O5 C28 O6 29.8(15) . .
Gd1 O5 C28 C29 -153.7(6) . .
O6 C28 C29 C34 -117.1(10) . .
O5 C28 C29 C34 66.1(12) . .
O6 C28 C29 C30 61.7(14) . .
O5 C28 C29 C30 -115.1(11) . .
C34 C29 C30 C31 -1.1(14) . .
C28 C29 C30 C31 -179.9(9) . .
C34 C29 C30 C30 -177.1(7) . 2_557
C28 C29 C30 C30 4.1(12) . 2_557
C29 C30 C31 C32 1.6(16) . .
C30 C30 C31 C32 177.8(10) 2_557 .
C30 C31 C32 C33 -0.4(19) . .
C31 C32 C33 C34 -1(2) . .
C32 C33 C34 C29 1.8(17) . .
C30 C29 C34 C33 -0.6(15) . .
C28 C29 C34 C33 178.3(10) . .
